data_7063977
loop_
_publ_author_name
'Tao, Sheng'
'Du, Zhi-Hong'
'Bo, Chun-Bo'
'Li, Min'
'Chen, Fei'
'Liu, Ning'

_publ_section_title
;
 Base-free catalytic systems achieved via the design of copper complexes:
 synthesis of 2-oxazolidinones from propargylic amines and CO2
;
_journal_issue 37
_journal_name_full 'New Journal of Chemistry'
_journal_page_first 16122
_journal_page_last 16133
_journal_paper_doi 10.1039/D5NJ02766G
_journal_volume 49
_journal_year 2025
_chemical_formula_moiety 'C15 H15 Cl Cu N3'
_chemical_formula_sum 'C15 H15 Cl Cu N3'
_chemical_formula_weight 336.29
_space_group_crystal_system triclinic
_space_group_IT_number 2
_space_group_name_Hall '-P 1'
_space_group_name_H-M_alt 'P -1'
_atom_sites_solution_hydrogens geom
_atom_sites_solution_primary dual
_audit_creation_date 2020-09-03
_audit_creation_method
;
Olex2 1.2
(compiled 2018.05.29 svn.r3508 for OlexSys, GUI svn.r5506)
;
_audit_update_record
;
2020-09-25 deposited with the CCDC.	2025-08-19 downloaded from the CCDC.
;
_cell_angle_alpha 73.9150(10)
_cell_angle_beta 83.5290(10)
_cell_angle_gamma 86.7070(10)
_cell_formula_units_Z 2
_cell_length_a 8.0589(2)
_cell_length_b 9.5041(3)
_cell_length_c 9.9284(3)
_cell_measurement_reflns_used 6611
_cell_measurement_temperature 173(2)
_cell_measurement_theta_max 26.73
_cell_measurement_theta_min 2.64
_cell_volume 725.74(4)
_computing_cell_refinement 'SAINT V8.38A (?, 2016)'
_computing_data_collection APEX3
_computing_data_reduction 'SAINT V8.38A (?, 2016)'
_computing_molecular_graphics 'Olex2 (Dolomanov et al., 2009)'
_computing_publication_material 'Olex2 (Dolomanov et al., 2009)'
_computing_structure_refinement 'ShelXL (Sheldrick, 2015)'
_computing_structure_solution 'ShelXT (Sheldrick, 2015)'
_diffrn_ambient_temperature 173.0
_diffrn_measured_fraction_theta_full 0.983
_diffrn_measured_fraction_theta_max 0.985
_diffrn_measurement_device_type 'Bruker D8 Venture'
_diffrn_measurement_method '\f and \w scans'
_diffrn_radiation_monochromator graphite
_diffrn_radiation_type MoK\a
_diffrn_radiation_wavelength 0.71073
_diffrn_reflns_av_R_equivalents 0.0152
_diffrn_reflns_av_unetI/netI 0.0164
_diffrn_reflns_Laue_measured_fraction_full 0.983
_diffrn_reflns_Laue_measured_fraction_max 0.985
_diffrn_reflns_limit_h_max 10
_diffrn_reflns_limit_h_min -10
_diffrn_reflns_limit_k_max 12
_diffrn_reflns_limit_k_min -12
_diffrn_reflns_limit_l_max 12
_diffrn_reflns_limit_l_min -12
_diffrn_reflns_number 8837
_diffrn_reflns_point_group_measured_fraction_full 0.983
_diffrn_reflns_point_group_measured_fraction_max 0.985
_diffrn_reflns_theta_full 25.242
_diffrn_reflns_theta_max 26.730
_diffrn_reflns_theta_min 3.339
_diffrn_standards_number 0
_exptl_absorpt_coefficient_mu 1.681
_exptl_absorpt_correction_T_max 0.7454
_exptl_absorpt_correction_T_min 0.6579
_exptl_absorpt_correction_type multi-scan
_exptl_absorpt_process_details SADABS
_exptl_crystal_density_diffrn 1.539
_exptl_crystal_description block
_exptl_crystal_F_000 344
_exptl_crystal_size_max 0.19
_exptl_crystal_size_mid 0.17
_exptl_crystal_size_min 0.15
_refine_diff_density_max 0.329
_refine_diff_density_min -0.258
_refine_diff_density_rms 0.043
_refine_ls_extinction_method none
_refine_ls_goodness_of_fit_ref 1.063
_refine_ls_hydrogen_treatment constr
_refine_ls_matrix_type full
_refine_ls_number_parameters 182
_refine_ls_number_reflns 3039
_refine_ls_number_restraints 0
_refine_ls_restrained_S_all 1.063
_refine_ls_R_factor_all 0.0229
_refine_ls_R_factor_gt 0.0218
_refine_ls_shift/su_max 0.001
_refine_ls_shift/su_mean 0.000
_refine_ls_structure_factor_coef Fsqd
_refine_ls_weighting_details 'w=1/[\s^2^(Fo^2^)+(0.0228P)^2^+0.3936P] where P=(Fo^2^+2Fc^2^)/3'
_refine_ls_weighting_scheme calc
_refine_ls_wR_factor_gt 0.0561
_refine_ls_wR_factor_ref 0.0568
_reflns_Friedel_coverage 0.000
_reflns_number_gt 2926
_reflns_number_total 3039
_reflns_threshold_expression 'I > 2\s(I)'
_cod_data_source_file d5nj02766g2.cif
_cod_data_source_block 11
_cod_depositor_comments 'Adding full bibliography for 7063977--7063978.cif.'
_cod_database_code 7063977
_shelx_shelxl_version_number 2018/3
_shelx_space_group_comment
;
The symmetry employed for this shelxl refinement is uniquely defined
by the following loop, which should always be used as a source of
symmetry information in preference to the above space-group names.
They are only intended as comments.
;
_shelx_estimated_absorpt_t_max 0.787
_shelx_estimated_absorpt_t_min 0.741
_olex2_refinement_description
;
1. Fixed Uiso
 At 1.2 times of:
  All C(H) groups, All C(H,H) groups
 At 1.5 times of:
  All C(H,H,H) groups
2.a Secondary CH2 refined with riding coordinates:
 C13(H13A,H13B), C14(H14A,H14B)
2.b Aromatic/amide H refined with riding coordinates:
 C4(H4), C5(H5), C6(H6), C7(H7), C9(H9), C10(H10), C11(H11), C12(H12)
2.c Idealised Me refined as rotating group:
 C15(H15A,H15B,H15C)
;
_olex2_submission_special_instructions 'No special instructions were received'

loop_
_space_group_symop_operation_xyz
'x, y, z'
'-x, -y, -z'

loop_
_atom_site_label
_atom_site_type_symbol
_atom_site_fract_x
_atom_site_fract_y
_atom_site_fract_z
_atom_site_U_iso_or_equiv
_atom_site_adp_type
_atom_site_occupancy
_atom_site_site_symmetry_order
_atom_site_calc_flag
_atom_site_refinement_flags_posn
_atom_site_refinement_flags_adp
_atom_site_refinement_flags_occupancy
_atom_site_disorder_assembly
_atom_site_disorder_group
C1 C 0.20281(17) 0.56673(16) 0.63089(15) 0.0222(3) Uani 1 1 d . . . . .
C2 C 0.16665(17) 0.35517(16) 0.57584(15) 0.0218(3) Uani 1 1 d . . . . .
C3 C 0.22509(17) 0.45713(15) 0.45175(15) 0.0210(3) Uani 1 1 d . . . . .
C4 C 0.25180(18) 0.42081(17) 0.32389(15) 0.0247(3) Uani 1 1 d . . . . .
H4 H 0.291654 0.490011 0.238967 0.030 Uiso 1 1 calc R . . . .
C5 C 0.2173(2) 0.27895(18) 0.32719(17) 0.0287(3) Uani 1 1 d . . . . .
H5 H 0.233434 0.250262 0.242166 0.034 Uiso 1 1 calc R . . . .
C6 C 0.15909(19) 0.17618(17) 0.45242(17) 0.0291(3) Uani 1 1 d . . . . .
H6 H 0.137431 0.079747 0.450000 0.035 Uiso 1 1 calc R . . . .
C7 C 0.13247(18) 0.21161(16) 0.57915(16) 0.0254(3) Uani 1 1 d . . . . .
H7 H 0.093047 0.142130 0.664033 0.030 Uiso 1 1 calc R . . . .
C8 C 0.30954(17) 0.71916(15) 0.39615(15) 0.0210(3) Uani 1 1 d . . . . .
C9 C 0.42381(18) 0.79851(16) 0.43756(16) 0.0239(3) Uani 1 1 d . . . . .
H9 H 0.463620 0.765500 0.527855 0.029 Uiso 1 1 calc R . . . .
C10 C 0.47769(19) 0.92780(17) 0.34213(17) 0.0273(3) Uani 1 1 d . . . . .
H10 H 0.554937 0.986511 0.366109 0.033 Uiso 1 1 calc R . . . .
C11 C 0.4173(2) 0.97014(17) 0.21132(17) 0.0284(3) Uani 1 1 d . . . . .
H11 H 0.452229 1.058360 0.144095 0.034 Uiso 1 1 calc R . . . .
C12 C 0.3057(2) 0.88220(18) 0.18041(16) 0.0301(3) Uani 1 1 d . . . . .
H12 H 0.265096 0.911800 0.090286 0.036 Uiso 1 1 calc R . . . .
C13 C 0.09753(19) 0.35794(17) 0.83059(15) 0.0251(3) Uani 1 1 d . . . . .
H13A H 0.005991 0.291024 0.835381 0.030 Uiso 1 1 calc R . . . .
H13B H 0.052212 0.434977 0.875364 0.030 Uiso 1 1 calc R . . . .
C14 C 0.2368(2) 0.27225(18) 0.91243(16) 0.0292(3) Uani 1 1 d . . . . .
H14A H 0.188138 0.216496 1.006911 0.035 Uiso 1 1 calc R . . . .
H14B H 0.288138 0.200759 0.863013 0.035 Uiso 1 1 calc R . . . .
C15 C 0.3719(2) 0.3690(2) 0.9295(2) 0.0412(4) Uani 1 1 d . . . . .
H15A H 0.425834 0.419712 0.836500 0.062 Uiso 1 1 calc GR . . . .
H15B H 0.455253 0.308546 0.986161 0.062 Uiso 1 1 calc GR . . . .
H15C H 0.321751 0.441366 0.976768 0.062 Uiso 1 1 calc GR . . . .
Cl1 Cl 0.16018(6) 0.86212(5) 0.84952(4) 0.03772(11) Uani 1 1 d . . . . .
Cu1 Cu 0.18749(2) 0.70872(2) 0.73117(2) 0.02546(7) Uani 1 1 d . . . . .
N1 N 0.15492(15) 0.42656(13) 0.68193(12) 0.0219(2) Uani 1 1 d . . . . .
N2 N 0.24859(15) 0.58519(13) 0.48985(12) 0.0210(2) Uani 1 1 d . . . . .
N3 N 0.25111(16) 0.75665(15) 0.27110(13) 0.0271(3) Uani 1 1 d . . . . .

loop_
_atom_site_aniso_label
_atom_site_aniso_U_11
_atom_site_aniso_U_22
_atom_site_aniso_U_33
_atom_site_aniso_U_23
_atom_site_aniso_U_13
_atom_site_aniso_U_12
C1 0.0209(7) 0.0250(7) 0.0201(7) -0.0045(6) -0.0036(5) -0.0010(5)
C2 0.0192(6) 0.0237(7) 0.0220(7) -0.0055(6) -0.0029(5) -0.0002(5)
C3 0.0200(6) 0.0209(7) 0.0223(7) -0.0057(5) -0.0036(5) -0.0003(5)
C4 0.0247(7) 0.0280(7) 0.0215(7) -0.0074(6) -0.0019(5) -0.0006(6)
C5 0.0294(8) 0.0319(8) 0.0285(8) -0.0147(7) -0.0031(6) 0.0001(6)
C6 0.0276(8) 0.0245(7) 0.0372(9) -0.0114(7) -0.0043(6) -0.0007(6)
C7 0.0233(7) 0.0222(7) 0.0289(8) -0.0039(6) -0.0024(6) -0.0026(6)
C8 0.0210(6) 0.0208(7) 0.0199(6) -0.0042(5) -0.0011(5) 0.0005(5)
C9 0.0238(7) 0.0246(7) 0.0233(7) -0.0057(6) -0.0051(5) -0.0001(6)
C10 0.0265(7) 0.0237(7) 0.0323(8) -0.0086(6) -0.0019(6) -0.0034(6)
C11 0.0319(8) 0.0223(7) 0.0270(8) -0.0019(6) 0.0014(6) -0.0010(6)
C12 0.0362(8) 0.0307(8) 0.0204(7) -0.0008(6) -0.0053(6) -0.0027(7)
C13 0.0254(7) 0.0297(8) 0.0180(7) -0.0033(6) 0.0010(5) -0.0057(6)
C14 0.0326(8) 0.0300(8) 0.0210(7) -0.0004(6) -0.0025(6) -0.0025(6)
C15 0.0321(9) 0.0482(11) 0.0362(9) 0.0047(8) -0.0115(7) -0.0087(8)
Cl1 0.0548(3) 0.0336(2) 0.0281(2) -0.01497(16) 0.00519(17) -0.01458(18)
Cu1 0.03224(11) 0.02542(11) 0.01991(10) -0.00783(7) -0.00124(7) -0.00516(7)
N1 0.0228(6) 0.0237(6) 0.0182(6) -0.0038(5) -0.0021(4) -0.0022(5)
N2 0.0235(6) 0.0208(6) 0.0186(6) -0.0046(5) -0.0026(4) -0.0024(5)
N3 0.0298(7) 0.0290(7) 0.0215(6) -0.0033(5) -0.0058(5) -0.0051(5)

loop_
_atom_type_symbol
_atom_type_description
_atom_type_scat_dispersion_real
_atom_type_scat_dispersion_imag
_atom_type_scat_source
C C 0.0033 0.0016 'International Tables Vol C Tables 4.2.6.8 and 6.1.1.4'
H H 0.0000 0.0000 'International Tables Vol C Tables 4.2.6.8 and 6.1.1.4'
Cl Cl 0.1484 0.1585 'International Tables Vol C Tables 4.2.6.8 and 6.1.1.4'
Cu Cu 0.3201 1.2651 'International Tables Vol C Tables 4.2.6.8 and 6.1.1.4'
N N 0.0061 0.0033 'International Tables Vol C Tables 4.2.6.8 and 6.1.1.4'

loop_
_geom_angle_atom_site_label_1
_geom_angle_atom_site_label_2
_geom_angle_atom_site_label_3
_geom_angle
_geom_angle_site_symmetry_1
_geom_angle_site_symmetry_3
_geom_angle_publ_flag
N1 C1 Cu1 126.14(11) . . ?
N1 C1 N2 105.49(12) . . ?
N2 C1 Cu1 128.11(11) . . ?
C3 C2 C7 121.95(14) . . ?
C3 C2 N1 106.49(12) . . ?
N1 C2 C7 131.56(14) . . ?
C2 C3 C4 121.41(14) . . ?
C2 C3 N2 105.66(12) . . ?
C4 C3 N2 132.91(14) . . ?
C3 C4 H4 121.7 . . ?
C5 C4 C3 116.59(14) . . ?
C5 C4 H4 121.7 . . ?
C4 C5 H5 119.0 . . ?
C4 C5 C6 121.92(14) . . ?
C6 C5 H5 119.0 . . ?
C5 C6 H6 119.2 . . ?
C7 C6 C5 121.69(15) . . ?
C7 C6 H6 119.2 . . ?
C2 C7 H7 121.8 . . ?
C6 C7 C2 116.44(14) . . ?
C6 C7 H7 121.8 . . ?
C9 C8 N2 120.18(13) . . ?
N3 C8 C9 124.70(13) . . ?
N3 C8 N2 115.11(13) . . ?
C8 C9 H9 121.3 . . ?
C10 C9 C8 117.42(14) . . ?
C10 C9 H9 121.3 . . ?
C9 C10 H10 120.5 . . ?
C11 C10 C9 119.00(14) . . ?
C11 C10 H10 120.5 . . ?
C10 C11 H11 120.6 . . ?
C12 C11 C10 118.81(14) . . ?
C12 C11 H11 120.6 . . ?
C11 C12 H12 118.3 . . ?
N3 C12 C11 123.37(14) . . ?
N3 C12 H12 118.3 . . ?
H13A C13 H13B 107.8 . . ?
C14 C13 H13A 109.1 . . ?
C14 C13 H13B 109.1 . . ?
N1 C13 H13A 109.1 . . ?
N1 C13 H13B 109.1 . . ?
N1 C13 C14 112.45(12) . . ?
C13 C14 H14A 108.9 . . ?
C13 C14 H14B 108.9 . . ?
H14A C14 H14B 107.8 . . ?
C15 C14 C13 113.16(14) . . ?
C15 C14 H14A 108.9 . . ?
C15 C14 H14B 108.9 . . ?
C14 C15 H15A 109.5 . . ?
C14 C15 H15B 109.5 . . ?
C14 C15 H15C 109.5 . . ?
H15A C15 H15B 109.5 . . ?
H15A C15 H15C 109.5 . . ?
H15B C15 H15C 109.5 . . ?
C1 Cu1 Cl1 177.17(5) . . ?
C1 N1 C2 111.38(12) . . ?
C1 N1 C13 124.27(12) . . ?
C2 N1 C13 124.34(12) . . ?
C1 N2 C3 110.95(12) . . ?
C1 N2 C8 123.57(12) . . ?
C3 N2 C8 125.47(12) . . ?
C8 N3 C12 116.69(13) . . ?

loop_
_geom_bond_atom_site_label_1
_geom_bond_atom_site_label_2
_geom_bond_distance
_geom_bond_site_symmetry_2
_geom_bond_publ_flag
C1 Cu1 1.8776(15) . ?
C1 N1 1.3495(19) . ?
C1 N2 1.3721(18) . ?
C2 C3 1.392(2) . ?
C2 C7 1.398(2) . ?
C2 N1 1.3946(19) . ?
C3 C4 1.396(2) . ?
C3 N2 1.3993(18) . ?
C4 H4 0.9500 . ?
C4 C5 1.383(2) . ?
C5 H5 0.9500 . ?
C5 C6 1.403(2) . ?
C6 H6 0.9500 . ?
C6 C7 1.381(2) . ?
C7 H7 0.9500 . ?
C8 C9 1.387(2) . ?
C8 N2 1.4285(18) . ?
C8 N3 1.3257(19) . ?
C9 H9 0.9500 . ?
C9 C10 1.385(2) . ?
C10 H10 0.9500 . ?
C10 C11 1.384(2) . ?
C11 H11 0.9500 . ?
C11 C12 1.376(2) . ?
C12 H12 0.9500 . ?
C12 N3 1.343(2) . ?
C13 H13A 0.9900 . ?
C13 H13B 0.9900 . ?
C13 C14 1.522(2) . ?
C13 N1 1.4715(18) . ?
C14 H14A 0.9900 . ?
C14 H14B 0.9900 . ?
C14 C15 1.517(2) . ?
C15 H15A 0.9800 . ?
C15 H15B 0.9800 . ?
C15 H15C 0.9800 . ?
Cl1 Cu1 2.0998(4) . ?
